data_7207954
loop_
_publ_author_name
'Li, Lian-Jie'
'Qin, Chao'
'Wang, Xin-Long'
'Shao, Kui-Zhan'
'Su, Zhong-Min'
'Liu, Peng-Jun'

_publ_section_title
;
 Synthesis and characterization of two self-catenated networks and one
 case of pcu topology based on the mixed ligands
;
_journal_issue 12
_journal_name_full CrystEngComm
_journal_page_first 4205
_journal_paper_doi 10.1039/c2ce06451k
_journal_volume 14
_journal_year 2012
_chemical_formula_moiety 'C26 H20 Cd N4 O8'
_chemical_formula_sum 'C26 H20 Cd N4 O8'
_chemical_formula_weight 628.86
_chemical_name_systematic
;
?
;
_space_group_IT_number 2
_symmetry_cell_setting triclinic
_symmetry_space_group_name_Hall '-P 1'
_symmetry_space_group_name_H-M 'P -1'
_atom_sites_solution_hydrogens geom
_atom_sites_solution_primary direct
_atom_sites_solution_secondary difmap
_audit_creation_method SHELXL-97
_cell_angle_alpha 111.843(2)
_cell_angle_beta 105.938(2)
_cell_angle_gamma 97.104(2)
_cell_formula_units_Z 2
_cell_length_a 9.3610(19)
_cell_length_b 12.7130(19)
_cell_length_c 12.755(3)
_cell_measurement_temperature 293(2)
_cell_volume 1310.7(5)
_computing_structure_refinement 'SHELXL-97 (Sheldrick, 1997)'
_diffrn_ambient_temperature 293(2)
_diffrn_measured_fraction_theta_full 0.981
_diffrn_measured_fraction_theta_max 0.981
_diffrn_radiation_monochromator graphite
_diffrn_radiation_source 'fine-focus sealed tube'
_diffrn_radiation_type MoK\a
_diffrn_radiation_wavelength 0.71069
_diffrn_reflns_av_R_equivalents 0.0502
_diffrn_reflns_av_sigmaI/netI 0.1397
_diffrn_reflns_limit_h_max 7
_diffrn_reflns_limit_h_min -11
_diffrn_reflns_limit_k_max 14
_diffrn_reflns_limit_k_min -15
_diffrn_reflns_limit_l_max 13
_diffrn_reflns_limit_l_min -15
_diffrn_reflns_number 6646
_diffrn_reflns_theta_full 24.98
_diffrn_reflns_theta_max 24.98
_diffrn_reflns_theta_min 1.83
_exptl_absorpt_coefficient_mu 0.890
_exptl_absorpt_correction_T_max 0.878
_exptl_absorpt_correction_T_min 0.842
_exptl_absorpt_correction_type multi-scan
_exptl_crystal_colour yellow
_exptl_crystal_density_diffrn 1.593
_exptl_crystal_density_method 'not measured'
_exptl_crystal_description block
_exptl_crystal_F_000 632
_exptl_crystal_size_max 0.23
_exptl_crystal_size_mid 0.16
_exptl_crystal_size_min 0.15
_refine_diff_density_max 0.619
_refine_diff_density_min -0.618
_refine_diff_density_rms 0.115
_refine_ls_extinction_method none
_refine_ls_goodness_of_fit_ref 1.007
_refine_ls_hydrogen_treatment constr
_refine_ls_matrix_type full
_refine_ls_number_parameters 370
_refine_ls_number_reflns 4520
_refine_ls_number_restraints 24
_refine_ls_restrained_S_all 1.007
_refine_ls_R_factor_all 0.1223
_refine_ls_R_factor_gt 0.0611
_refine_ls_shift/su_max 0.000
_refine_ls_shift/su_mean 0.000
_refine_ls_structure_factor_coef Fsqd
_refine_ls_weighting_details 'calc w=1/[\s^2^(Fo^2^)+(0.0176P)^2^+0.0000P] where P=(Fo^2^+2Fc^2^)/3'
_refine_ls_weighting_scheme calc
_refine_ls_wR_factor_gt 0.0947
_refine_ls_wR_factor_ref 0.1074
_reflns_number_gt 2671
_reflns_number_total 4520
_reflns_threshold_expression >2sigma(I)
_cod_data_source_file c2ce06451k.txt
_cod_data_source_block 3
_cod_depositor_comments
;
The following automatic conversions were performed:

'_exptl_absorpt_correction_type' value 'Multi-scan' changed to
'multi-scan' according to
/home/saulius/struct/CIF-dictionaries/cif_core.dic dictionary named
'cif_core.dic' version 2.4.1 from 2010-06-29.

Automatic conversion script
Id: cif_fix_values 1715 2011-07-08 13:25:40Z adriana 
;
_cod_original_cell_volume 1310.7(4)
_cod_original_sg_symbol_H-M P-1
_cod_database_code 7207954

loop_
_symmetry_equiv_pos_as_xyz
'x, y, z'
'-x, -y, -z'

loop_
_atom_site_label
_atom_site_type_symbol
_atom_site_fract_x
_atom_site_fract_y
_atom_site_fract_z
_atom_site_U_iso_or_equiv
_atom_site_adp_type
_atom_site_occupancy
_atom_site_symmetry_multiplicity
_atom_site_calc_flag
_atom_site_refinement_flags
_atom_site_disorder_assembly
_atom_site_disorder_group
C1 C 0.3492(9) 0.7148(6) 0.5956(6) 0.053(2) Uani 1 1 d . . .
H1 H 0.3748 0.6474 0.5529 0.063 Uiso 1 1 calc R . .
C2 C 0.4500(8) 0.8107(7) 0.6886(6) 0.052(2) Uani 1 1 d . . .
H2 H 0.5560 0.8235 0.7198 0.062 Uiso 1 1 calc R . .
C3 C 0.2175(8) 0.8322(6) 0.6538(6) 0.0357(19) Uani 1 1 d . . .
H3 H 0.1351 0.8651 0.6604 0.043 Uiso 1 1 calc R . .
C4 C 0.4209(8) 0.9985(6) 0.8283(6) 0.0372(19) Uani 1 1 d . . .
C5 C 0.5574(8) 1.0694(6) 0.8489(6) 0.044(2) Uani 1 1 d . . .
H5 H 0.6119 1.0436 0.7974 0.053 Uiso 1 1 calc R . .
C6 C 0.6157(8) 1.1790(6) 0.9453(6) 0.046(2) Uani 1 1 d . . .
H6 H 0.7091 1.2268 0.9595 0.055 Uiso 1 1 calc R . .
C7 C 0.5309(9) 1.2159(6) 1.0202(6) 0.043(2) Uani 1 1 d . . .
C8 C 0.3913(8) 1.1450(7) 0.9972(6) 0.051(2) Uani 1 1 d . . .
H8 H 0.3348 1.1709 1.0471 0.062 Uiso 1 1 calc R . .
C9 C 0.3350(8) 1.0364(6) 0.9010(6) 0.042(2) Uani 1 1 d . . .
H9 H 0.2405 0.9891 0.8852 0.051 Uiso 1 1 calc R . .
C10 C 0.7393(9) 1.3768(7) 1.1908(7) 0.053(2) Uani 1 1 d . . .
H10 H 0.8181 1.3425 1.1762 0.063 Uiso 1 1 calc R . .
C11 C 0.5106(10) 1.4044(7) 1.1732(8) 0.080(3) Uani 1 1 d . . .
H11 H 0.4049 1.3952 1.1463 0.096 Uiso 1 1 calc R . .
C12 C 0.6153(10) 1.4958(7) 1.2694(8) 0.069(3) Uani 1 1 d . . .
H12 H 0.5933 1.5606 1.3208 0.083 Uiso 1 1 calc R . .
C13 C -0.1069(8) 0.7908(6) 0.3928(7) 0.043(2) Uani 1 1 d . . .
C14 C -0.1533(8) 0.8915(7) 0.3663(6) 0.051(2) Uani 1 1 d . . .
H14A H -0.0640 0.9389 0.3661 0.061 Uiso 1 1 calc R . .
H14B H -0.2294 0.8588 0.2859 0.061 Uiso 1 1 calc R . .
C16 C -0.3671(9) 0.9271(7) 0.4314(7) 0.044(2) Uani 1 1 d . . .
C17 C -0.4578(10) 0.8181(7) 0.3564(7) 0.057(2) Uani 1 1 d . . .
H17 H -0.4179 0.7614 0.3114 0.069 Uiso 1 1 calc R . .
C18 C -0.4214(7) 1.0145(7) 0.5063(7) 0.040(2) Uani 1 1 d . . .
C19 C -0.3276(9) 1.1274(7) 0.5860(7) 0.047(2) Uani 1 1 d . . .
H19 H -0.2252 1.1466 0.5929 0.057 Uiso 1 1 calc R . .
C20 C -0.3875(9) 1.2091(7) 0.6533(7) 0.053(2) Uani 1 1 d . . .
H20 H -0.3250 1.2836 0.7061 0.064 Uiso 1 1 calc R . .
C21 C 0.1332(8) 0.4165(7) 0.3511(7) 0.042(2) Uani 1 1 d . . .
C22 C 0.1904(9) 0.3076(6) 0.3253(6) 0.060(3) Uani 1 1 d . . .
H22A H 0.3016 0.3288 0.3597 0.072 Uiso 1 1 calc R . .
H22B H 0.1506 0.2622 0.3623 0.072 Uiso 1 1 calc R . .
C24 C 0.0950(8) 0.1185(6) 0.1537(6) 0.0411(19) Uani 1 1 d . . .
C25 C 0.1177(8) 0.0578(7) 0.2227(6) 0.043(2) Uani 1 1 d . . .
H25 H 0.1648 0.0973 0.3059 0.052 Uiso 1 1 calc R . .
C26 C 0.0695(8) -0.0637(7) 0.1672(6) 0.047(2) Uani 1 1 d . . .
H26 H 0.0842 -0.1055 0.2140 0.056 Uiso 1 1 calc R . .
C27 C 0.0010(7) -0.1228(6) 0.0451(6) 0.042(2) Uani 1 1 d . . .
H27 H -0.0290 -0.2042 0.0097 0.050 Uiso 1 1 calc R . .
C28 C 0.0249(8) 0.0618(6) 0.0278(6) 0.0361(18) Uani 1 1 d . . .
Cd1 Cd -0.01485(6) 0.60331(5) 0.42226(5) 0.03815(19) Uani 1 1 d . . .
N1 N 0.2043(6) 0.7303(5) 0.5728(5) 0.0390(16) Uani 1 1 d . . .
N2 N 0.3626(6) 0.8857(5) 0.7276(5) 0.0382(16) Uani 1 1 d . . .
N3 N 0.5894(7) 1.3272(5) 1.1222(5) 0.0473(18) Uani 1 1 d . . .
N4 N 0.7617(7) 1.4783(5) 1.2800(5) 0.0525(18) Uani 1 1 d . . .
O1 O -0.1229(5) 0.7780(4) 0.4805(4) 0.0484(14) Uani 1 1 d . . .
O2 O -0.0510(5) 0.7256(4) 0.3224(4) 0.0504(14) Uani 1 1 d . . .
O3 O 0.1043(6) 0.4546(4) 0.4462(4) 0.0539(15) Uani 1 1 d . . .
O4 O 0.1127(7) 0.4652(5) 0.2830(5) 0.0737(19) Uani 1 1 d . . .
O5 O 0.1424(6) 0.2388(4) 0.1986(4) 0.0580(15) Uani 1 1 d . . .
O6 O -0.2137(6) 0.9654(4) 0.4470(5) 0.0557(15) Uani 1 1 d . . .
O1W O 0.1888(16) 0.4829(14) 0.0950(12) 0.109(5) Uani 0.50 1 d PU A 1
O2W O 0.995(4) 0.417(2) 0.0429(18) 0.269(14) Uani 0.50 1 d PU B 2
O3W O 0.237(3) 0.3869(16) 0.9300(12) 0.207(10) Uani 0.50 1 d PU C 2
O4W O 0.019(3) 0.6463(17) 0.1111(15) 0.218(10) Uani 0.50 1 d PU D 3

loop_
_atom_site_aniso_label
_atom_site_aniso_U_11
_atom_site_aniso_U_22
_atom_site_aniso_U_33
_atom_site_aniso_U_23
_atom_site_aniso_U_13
_atom_site_aniso_U_12
C1 0.049(6) 0.032(5) 0.054(5) 0.000(4) 0.009(4) 0.015(4)
C2 0.026(5) 0.043(5) 0.055(5) -0.002(4) -0.001(4) 0.010(4)
C3 0.019(4) 0.029(5) 0.040(4) 0.005(4) -0.002(3) -0.003(3)
C4 0.030(5) 0.032(5) 0.037(4) 0.008(4) 0.006(4) 0.000(4)
C5 0.032(5) 0.029(5) 0.050(5) 0.000(4) 0.012(4) -0.004(4)
C6 0.026(5) 0.041(5) 0.049(5) 0.006(4) 0.006(4) -0.006(4)
C7 0.039(5) 0.019(4) 0.041(5) -0.004(4) 0.001(4) 0.000(4)
C8 0.034(5) 0.058(6) 0.041(5) 0.003(4) 0.011(4) 0.000(4)
C9 0.022(4) 0.042(5) 0.041(5) 0.004(4) 0.003(4) -0.005(4)
C10 0.036(5) 0.043(6) 0.053(5) 0.003(4) 0.004(4) 0.001(4)
C11 0.046(6) 0.045(6) 0.100(8) -0.007(5) 0.001(5) 0.023(5)
C12 0.053(7) 0.048(6) 0.085(7) 0.008(5) 0.021(5) 0.016(5)
C13 0.030(5) 0.032(5) 0.049(5) 0.012(4) -0.002(4) 0.003(4)
C14 0.045(5) 0.062(6) 0.065(6) 0.038(5) 0.027(4) 0.022(5)
C16 0.044(5) 0.051(6) 0.060(5) 0.036(5) 0.029(4) 0.021(4)
C17 0.064(7) 0.050(6) 0.057(6) 0.015(5) 0.024(5) 0.030(5)
C18 0.043(5) 0.041(5) 0.054(5) 0.031(4) 0.024(5) 0.020(5)
C19 0.039(5) 0.052(6) 0.067(6) 0.035(5) 0.025(4) 0.019(4)
C20 0.040(5) 0.035(5) 0.071(6) 0.019(4) 0.006(4) 0.002(4)
C21 0.044(5) 0.037(5) 0.036(5) 0.010(4) 0.009(4) 0.005(4)
C22 0.071(6) 0.051(6) 0.040(5) -0.002(4) 0.014(4) 0.033(5)
C24 0.043(5) 0.035(5) 0.041(5) 0.007(4) 0.017(4) 0.016(4)
C25 0.046(5) 0.045(5) 0.031(4) 0.003(4) 0.018(4) 0.019(4)
C26 0.051(5) 0.050(6) 0.042(5) 0.016(4) 0.021(4) 0.021(4)
C27 0.036(5) 0.038(5) 0.047(5) 0.008(4) 0.019(4) 0.011(4)
C28 0.043(5) 0.037(5) 0.036(4) 0.014(4) 0.024(4) 0.016(4)
Cd1 0.0371(3) 0.0260(3) 0.0347(3) 0.0037(2) 0.0029(2) 0.0034(2)
N1 0.035(4) 0.031(4) 0.038(4) 0.008(3) 0.006(3) 0.008(3)
N2 0.025(4) 0.032(4) 0.040(4) 0.006(3) 0.001(3) 0.003(3)
N3 0.030(4) 0.031(4) 0.047(4) -0.002(3) -0.005(3) -0.001(3)
N4 0.047(5) 0.028(4) 0.049(4) -0.005(3) 0.000(3) 0.002(3)
O1 0.059(4) 0.050(4) 0.047(3) 0.028(3) 0.023(3) 0.019(3)
O2 0.053(4) 0.046(4) 0.055(3) 0.020(3) 0.021(3) 0.022(3)
O3 0.070(4) 0.038(3) 0.057(3) 0.012(3) 0.037(3) 0.017(3)
O4 0.100(5) 0.073(5) 0.068(4) 0.041(4) 0.034(4) 0.043(4)
O5 0.095(5) 0.034(3) 0.032(3) 0.002(3) 0.024(3) 0.006(3)
O6 0.050(4) 0.048(4) 0.076(4) 0.023(3) 0.036(3) 0.020(3)
O1W 0.069(10) 0.167(16) 0.110(12) 0.067(11) 0.043(9) 0.038(10)
O2W 0.50(4) 0.24(3) 0.131(18) 0.096(18) 0.13(2) 0.22(3)
O3W 0.37(3) 0.165(19) 0.059(10) 0.061(12) 0.007(14) 0.072(19)
O4W 0.44(4) 0.148(19) 0.097(14) 0.064(13) 0.107(18) 0.09(2)

loop_
_atom_type_symbol
_atom_type_description
_atom_type_scat_dispersion_real
_atom_type_scat_dispersion_imag
_atom_type_scat_source
C C 0.0033 0.0016 'International Tables Vol C Tables 4.2.6.8 and 6.1.1.4'
H H 0.0000 0.0000 'International Tables Vol C Tables 4.2.6.8 and 6.1.1.4'
Cd Cd -0.8075 1.2024 'International Tables Vol C Tables 4.2.6.8 and 6.1.1.4'
N N 0.0061 0.0033 'International Tables Vol C Tables 4.2.6.8 and 6.1.1.4'
O O 0.0106 0.0060 'International Tables Vol C Tables 4.2.6.8 and 6.1.1.4'

loop_
_geom_angle_atom_site_label_1
_geom_angle_atom_site_label_2
_geom_angle_atom_site_label_3
_geom_angle
_geom_angle_site_symmetry_1
_geom_angle_site_symmetry_3
C2 C1 N1 110.5(6) . .
C2 C1 H1 124.7 . .
N1 C1 H1 124.7 . .
C1 C2 N2 105.2(7) . .
C1 C2 H2 127.4 . .
N2 C2 H2 127.4 . .
N1 C3 N2 112.6(6) . .
N1 C3 H3 123.7 . .
N2 C3 H3 123.7 . .
C5 C4 C9 120.6(7) . .
C5 C4 N2 120.0(6) . .
C9 C4 N2 119.4(6) . .
C4 C5 C6 121.1(7) . .
C4 C5 H5 119.5 . .
C6 C5 H5 119.5 . .
C7 C6 C5 118.3(7) . .
C7 C6 H6 120.9 . .
C5 C6 H6 120.9 . .
C6 C7 C8 120.4(7) . .
C6 C7 N3 119.8(7) . .
C8 C7 N3 119.9(7) . .
C9 C8 C7 120.5(7) . .
C9 C8 H8 119.7 . .
C7 C8 H8 119.7 . .
C8 C9 C4 119.1(7) . .
C8 C9 H9 120.4 . .
C4 C9 H9 120.4 . .
N4 C10 N3 112.9(7) . .
N4 C10 H10 123.6 . .
N3 C10 H10 123.6 . .
C12 C11 N3 107.1(7) . .
C12 C11 H11 126.4 . .
N3 C11 H11 126.4 . .
C11 C12 N4 109.5(7) . .
C11 C12 H12 125.3 . .
N4 C12 H12 125.3 . .
O2 C13 O1 123.7(7) . .
O2 C13 C14 116.3(7) . .
O1 C13 C14 120.0(7) . .
O2 C13 Cd1 58.4(4) . .
O1 C13 Cd1 65.3(4) . .
C14 C13 Cd1 174.7(6) . .
O6 C14 C13 115.9(6) . .
O6 C14 H14A 108.3 . .
C13 C14 H14A 108.3 . .
O6 C14 H14B 108.3 . .
C13 C14 H14B 108.3 . .
H14A C14 H14B 107.4 . .
C17 C16 O6 125.3(7) . .
C17 C16 C18 121.8(8) . .
O6 C16 C18 112.9(7) . .
C16 C17 C20 119.8(7) . 2_476
C16 C17 H17 120.1 . .
C20 C17 H17 120.1 2_476 .
C19 C18 C18 120.3(8) . 2_476
C19 C18 C16 122.4(7) . .
C18 C18 C16 117.2(9) 2_476 .
C20 C19 C18 119.8(7) . .
C20 C19 H19 120.1 . .
C18 C19 H19 120.1 . .
C19 C20 C17 120.9(7) . 2_476
C19 C20 H20 119.6 . .
C17 C20 H20 119.6 2_476 .
O4 C21 O3 121.1(7) . .
O4 C21 C22 123.1(7) . .
O3 C21 C22 115.7(7) . .
O5 C22 C21 110.3(6) . .
O5 C22 H22A 109.6 . .
C21 C22 H22A 109.6 . .
O5 C22 H22B 109.6 . .
C21 C22 H22B 109.6 . .
H22A C22 H22B 108.1 . .
C25 C24 O5 124.2(7) . .
C25 C24 C28 122.0(7) . .
O5 C24 C28 113.8(7) . .
C24 C25 C26 119.3(7) . .
C24 C25 H25 120.4 . .
C26 C25 H25 120.4 . .
C27 C26 C25 120.9(7) . .
C27 C26 H26 119.5 . .
C25 C26 H26 119.5 . .
C26 C27 C28 120.8(7) . 2
C26 C27 H27 119.6 . .
C28 C27 H27 119.6 2 .
C24 C28 C28 118.4(8) . 2
C24 C28 C27 122.9(7) . 2
C28 C28 C27 118.6(8) 2 2
N4 Cd1 N1 177.1(2) 1_444 .
N4 Cd1 O2 87.0(2) 1_444 .
N1 Cd1 O2 94.34(19) . .
N4 Cd1 O3 95.5(2) 1_444 .
N1 Cd1 O3 84.87(19) . .
O2 Cd1 O3 146.23(17) . .
N4 Cd1 O3 84.0(2) 1_444 2_566
N1 Cd1 O3 93.36(19) . 2_566
O2 Cd1 O3 141.06(16) . 2_566
O3 Cd1 O3 72.51(18) . 2_566
N4 Cd1 O1 95.31(19) 1_444 .
N1 Cd1 O1 83.38(18) . .
O2 Cd1 O1 53.71(15) . .
O3 Cd1 O1 157.87(16) . .
O3 Cd1 O1 89.52(16) 2_566 .
N4 Cd1 O4 83.9(2) 1_444 .
N1 Cd1 O4 98.53(19) . .
O2 Cd1 O4 96.72(17) . .
O3 Cd1 O4 50.39(16) . .
O3 Cd1 O4 119.73(17) 2_566 .
O1 Cd1 O4 150.35(17) . .
N4 Cd1 C13 91.0(2) 1_444 .
N1 Cd1 C13 88.9(2) . .
O2 Cd1 C13 27.07(18) . .
O3 Cd1 C13 170.4(2) . .
O3 Cd1 C13 115.3(2) 2_566 .
O1 Cd1 C13 26.64(17) . .
O4 Cd1 C13 123.8(2) . .
C3 N1 C1 105.2(6) . .
C3 N1 Cd1 127.4(5) . .
C1 N1 Cd1 127.4(5) . .
C3 N2 C2 106.5(6) . .
C3 N2 C4 128.4(6) . .
C2 N2 C4 125.1(6) . .
C10 N3 C11 105.7(6) . .
C10 N3 C7 125.2(6) . .
C11 N3 C7 129.1(7) . .
C10 N4 C12 104.8(6) . .
C10 N4 Cd1 129.2(5) . 1_666
C12 N4 Cd1 126.0(5) . 1_666
C13 O1 Cd1 88.1(4) . .
C13 O2 Cd1 94.5(4) . .
C21 O3 Cd1 100.3(5) . .
C21 O3 Cd1 143.3(5) . 2_566
Cd1 O3 Cd1 107.49(18) . 2_566
C21 O4 Cd1 87.8(4) . .
C24 O5 C22 119.1(6) . .
C16 O6 C14 117.7(6) . .

loop_
_geom_bond_atom_site_label_1
_geom_bond_atom_site_label_2
_geom_bond_distance
_geom_bond_site_symmetry_2
C1 C2 1.344(9) .
C1 N1 1.362(8) .
C1 H1 0.9300 .
C2 N2 1.374(8) .
C2 H2 0.9300 .
C3 N1 1.287(7) .
C3 N2 1.336(7) .
C3 H3 0.9300 .
C4 C5 1.367(9) .
C4 C9 1.383(8) .
C4 N2 1.434(8) .
C5 C6 1.386(9) .
C5 H5 0.9300 .
C6 C7 1.393(9) .
C6 H6 0.9300 .
C7 C8 1.381(9) .
C7 N3 1.428(8) .
C8 C9 1.376(9) .
C8 H8 0.9300 .
C9 H9 0.9300 .
C10 N4 1.308(8) .
C10 N3 1.353(8) .
C10 H10 0.9300 .
C11 C12 1.346(10) .
C11 N3 1.379(8) .
C11 H11 0.9300 .
C12 N4 1.394(8) .
C12 H12 0.9300 .
C13 O2 1.255(8) .
C13 O1 1.234(8) .
C13 C14 1.523(9) .
C13 Cd1 2.750(7) .
C14 O6 1.412(7) .
C14 H14A 0.9700 .
C14 H14B 0.9700 .
C16 C17 1.353(10) .
C16 O6 1.391(8) .
C16 C18 1.422(9) .
C17 C20 1.407(9) 2_476
C17 H17 0.9300 .
C18 C19 1.406(10) .
C18 C18 1.422(13) 2_476
C19 C20 1.369(9) .
C19 H19 0.9300 .
C20 C17 1.407(9) 2_476
C20 H20 0.9300 .
C21 O4 1.230(8) .
C21 O3 1.246(7) .
C21 C22 1.501(9) .
C22 O5 1.425(7) .
C22 H22A 0.9700 .
C22 H22B 0.9700 .
C24 C25 1.362(9) .
C24 O5 1.380(8) .
C24 C28 1.405(9) .
C25 C26 1.390(9) .
C25 H25 0.9300 .
C26 C27 1.365(8) .
C26 H26 0.9300 .
C27 C28 1.408(9) 2
C27 H27 0.9300 .
C28 C28 1.414(13) 2
C28 C27 1.408(9) 2
Cd1 N4 2.267(6) 1_444
Cd1 N1 2.283(6) .
Cd1 O2 2.350(5) .
Cd1 O3 2.383(5) .
Cd1 O3 2.366(5) 2_566
Cd1 O1 2.500(5) .
Cd1 O4 2.651(5) .
N4 Cd1 2.267(6) 1_666
O3 Cd1 2.366(5) 2_566

loop_
_geom_torsion_atom_site_label_1
_geom_torsion_atom_site_label_2
_geom_torsion_atom_site_label_3
_geom_torsion_atom_site_label_4
_geom_torsion
_geom_torsion_site_symmetry_1
_geom_torsion_site_symmetry_4
N1 C1 C2 N2 2.7(9) . .
C9 C4 C5 C6 2.3(11) . .
N2 C4 C5 C6 179.7(6) . .
C4 C5 C6 C7 -0.7(11) . .
C5 C6 C7 C8 -0.9(11) . .
C5 C6 C7 N3 178.5(7) . .
C6 C7 C8 C9 0.9(12) . .
N3 C7 C8 C9 -178.5(6) . .
C7 C8 C9 C4 0.7(11) . .
C5 C4 C9 C8 -2.3(11) . .
N2 C4 C9 C8 -179.7(6) . .
N3 C11 C12 N4 0.6(11) . .
O2 C13 C14 O6 -179.0(6) . .
O1 C13 C14 O6 -0.1(10) . .
Cd1 C13 C14 O6 -180(100) . .
O6 C16 C17 C20 -178.6(6) . 2_476
C18 C16 C17 C20 3.3(12) . 2_476
C17 C16 C18 C19 178.9(7) . .
O6 C16 C18 C19 0.6(10) . .
C17 C16 C18 C18 -4.0(12) . 2_476
O6 C16 C18 C18 177.6(7) . 2_476
C18 C18 C19 C20 1.1(13) 2_476 .
C16 C18 C19 C20 178.1(6) . .
C18 C19 C20 C17 -0.2(11) . 2_476
O4 C21 C22 O5 -30.1(11) . .
O3 C21 C22 O5 148.7(7) . .
O5 C24 C25 C26 -177.9(6) . .
C28 C24 C25 C26 -0.3(11) . .
C24 C25 C26 C27 0.4(11) . .
C25 C26 C27 C28 -1.0(10) . 2
C25 C24 C28 C28 0.8(12) . 2
O5 C24 C28 C28 178.6(7) . 2
C25 C24 C28 C27 179.4(6) . 2
O5 C24 C28 C27 -2.8(10) . 2
O2 C13 Cd1 N4 -81.3(4) . 1_444
O1 C13 Cd1 N4 99.8(4) . 1_444
C14 C13 Cd1 N4 -81(6) . 1_444
O2 C13 Cd1 N1 101.7(4) . .
O1 C13 Cd1 N1 -77.2(4) . .
C14 C13 Cd1 N1 102(6) . .
O1 C13 Cd1 O2 -178.9(7) . .
C14 C13 Cd1 O2 1(5) . .
O2 C13 Cd1 O3 51.9(14) . .
O1 C13 Cd1 O3 -127.0(12) . .
C14 C13 Cd1 O3 52(6) . .
O2 C13 Cd1 O3 -165.1(4) . 2_566
O1 C13 Cd1 O3 16.0(5) . 2_566
C14 C13 Cd1 O3 -165(6) . 2_566
O2 C13 Cd1 O1 178.9(7) . .
C14 C13 Cd1 O1 179(100) . .
O2 C13 Cd1 O4 2.1(5) . .
O1 C13 Cd1 O4 -176.8(4) . .
C14 C13 Cd1 O4 3(6) . .
N2 C3 N1 C1 1.0(8) . .
N2 C3 N1 Cd1 -178.6(4) . .
C2 C1 N1 C3 -2.3(9) . .
C2 C1 N1 Cd1 177.3(5) . .
N4 Cd1 N1 C3 -51(5) 1_444 .
O2 Cd1 N1 C3 65.8(6) . .
O3 Cd1 N1 C3 -148.1(6) . .
O3 Cd1 N1 C3 -76.0(6) 2_566 .
O1 Cd1 N1 C3 13.2(6) . .
O4 Cd1 N1 C3 163.3(6) . .
C13 Cd1 N1 C3 39.3(6) . .
N4 Cd1 N1 C1 130(4) 1_444 .
O2 Cd1 N1 C1 -113.7(6) . .
O3 Cd1 N1 C1 32.4(6) . .
O3 Cd1 N1 C1 104.5(6) 2_566 .
O1 Cd1 N1 C1 -166.4(6) . .
O4 Cd1 N1 C1 -16.2(6) . .
C13 Cd1 N1 C1 -140.2(6) . .
N1 C3 N2 C2 0.6(9) . .
N1 C3 N2 C4 -179.3(6) . .
C1 C2 N2 C3 -2.0(9) . .
C1 C2 N2 C4 178.0(7) . .
C5 C4 N2 C3 -140.7(8) . .
C9 C4 N2 C3 36.7(11) . .
C5 C4 N2 C2 39.4(11) . .
C9 C4 N2 C2 -143.2(7) . .
N4 C10 N3 C11 -0.2(10) . .
N4 C10 N3 C7 -178.9(7) . .
C12 C11 N3 C10 -0.2(10) . .
C12 C11 N3 C7 178.4(8) . .
C6 C7 N3 C10 -35.1(11) . .
C8 C7 N3 C10 144.3(8) . .
C6 C7 N3 C11 146.6(8) . .
C8 C7 N3 C11 -34.0(13) . .
N3 C10 N4 C12 0.6(9) . .
N3 C10 N4 Cd1 -179.0(5) . 1_666
C11 C12 N4 C10 -0.7(10) . .
C11 C12 N4 Cd1 178.9(6) . 1_666
O2 C13 O1 Cd1 -1.1(7) . .
C14 C13 O1 Cd1 -179.9(6) . .
N4 Cd1 O1 C13 -81.7(4) 1_444 .
N1 Cd1 O1 C13 101.0(4) . .
O2 Cd1 O1 C13 0.6(4) . .
O3 Cd1 O1 C13 159.3(5) . .
O3 Cd1 O1 C13 -165.6(4) 2_566 .
O4 Cd1 O1 C13 5.4(6) . .
O1 C13 O2 Cd1 1.2(8) . .
C14 C13 O2 Cd1 -179.9(6) . .
N4 Cd1 O2 C13 98.2(4) 1_444 .
N1 Cd1 O2 C13 -79.1(4) . .
O3 Cd1 O2 C13 -166.4(4) . .
O3 Cd1 O2 C13 21.7(5) 2_566 .
O1 Cd1 O2 C13 -0.6(4) . .
O4 Cd1 O2 C13 -178.2(4) . .
O4 C21 O3 Cd1 7.2(9) . .
C22 C21 O3 Cd1 -171.6(6) . .
O4 C21 O3 Cd1 146.0(6) . 2_566
C22 C21 O3 Cd1 -32.7(12) . 2_566
N4 Cd1 O3 C21 73.7(5) 1_444 .
N1 Cd1 O3 C21 -109.2(5) . .
O2 Cd1 O3 C21 -19.1(6) . .
O3 Cd1 O3 C21 155.6(6) 2_566 .
O1 Cd1 O3 C21 -167.3(5) . .
O4 Cd1 O3 C21 -3.7(4) . .
C13 Cd1 O3 C21 -59.2(14) . .
N4 Cd1 O3 Cd1 -81.9(2) 1_444 2_566
N1 Cd1 O3 Cd1 95.2(2) . 2_566
O2 Cd1 O3 Cd1 -174.7(2) . 2_566
O3 Cd1 O3 Cd1 0.0 2_566 2_566
O1 Cd1 O3 Cd1 37.0(5) . 2_566
O4 Cd1 O3 Cd1 -159.3(3) . 2_566
C13 Cd1 O3 Cd1 145.2(12) . 2_566
O3 C21 O4 Cd1 -6.4(8) . .
C22 C21 O4 Cd1 172.3(7) . .
N4 Cd1 O4 C21 -98.6(5) 1_444 .
N1 Cd1 O4 C21 79.7(5) . .
O2 Cd1 O4 C21 175.2(5) . .
O3 Cd1 O4 C21 3.7(4) . .
O3 Cd1 O4 C21 -19.1(5) 2_566 .
O1 Cd1 O4 C21 171.3(4) . .
C13 Cd1 O4 C21 174.2(5) . .
C25 C24 O5 C22 -13.1(10) . .
C28 C24 O5 C22 169.1(6) . .
C21 C22 O5 C24 -140.3(7) . .
C17 C16 O6 C14 9.9(11) . .
C18 C16 O6 C14 -171.8(6) . .
C13 C14 O6 C16 -80.3(8) . .
